data_2008015
loop_
_publ_author_name
'Stammler, Hans-Georg'
'Jutzi, Peter'
'Wieland, Wolfram'
'Neumann, Beate'

_publ_section_title (Tributylphosphine-<i>P</i>)[1,2,4-tris(trimethylsilyl)cyclopentadienyl]silver(I)
_journal_issue 12
_journal_name_full 'Acta Crystallographica Section C'
_journal_page_first IUC9800064
_journal_paper_doi 10.1107/S0108270198099168
_journal_volume 54
_journal_year 1998
_chemical_formula_iupac '[Ag (C14 H29 Si3) (C12 H27 P1)]'
_chemical_formula_sum 'C26 H56 Ag P Si3'
_chemical_formula_weight 591.82
_chemical_name_systematic
;
 ?
;
_space_group_IT_number 2
_symmetry_cell_setting triclinic
_symmetry_space_group_name_Hall '-P 1'
_symmetry_space_group_name_H-M 'P -1'
_audit_creation_method SHELXL
_cell_angle_alpha 111.06(3)
_cell_angle_beta 92.19(4)
_cell_angle_gamma 106.20(4)
_cell_formula_units_Z 4
_cell_length_a 9.848(5)
_cell_length_b 17.539(9)
_cell_length_c 21.950(9)
_cell_measurement_reflns_used 29
_cell_measurement_temperature 173(2)
_cell_measurement_theta_max 19.5
_cell_measurement_theta_min 4.0
_cell_volume 3357(3)
_computing_data_reduction 'SHELXTL-Plus (Sheldrick, 1990)'
_computing_structure_refinement 'SHELXL-93 (Sheldrick, 1993)'
_diffrn_ambient_temperature 173(2)
_diffrn_measurement_device 'Siemens P2~1~'
_diffrn_measurement_method \w
_diffrn_radiation_monochromator graphite
_diffrn_radiation_source 'fine-focus sealed tube'
_diffrn_radiation_type MoK\a
_diffrn_radiation_wavelength 0.71073
_diffrn_reflns_av_R_equivalents 0.042
_diffrn_reflns_av_sigmaI/netI 0.1159
_diffrn_reflns_limit_h_max 11
_diffrn_reflns_limit_h_min 0
_diffrn_reflns_limit_k_max 20
_diffrn_reflns_limit_k_min -20
_diffrn_reflns_limit_l_max 26
_diffrn_reflns_limit_l_min -26
_diffrn_reflns_number 12635
_diffrn_reflns_theta_max 25.05
_diffrn_reflns_theta_min 1.93
_diffrn_standards_decay_% 0
_diffrn_standards_interval_count 100
_diffrn_standards_number 3
_exptl_absorpt_coefficient_mu 0.767
_exptl_absorpt_correction_T_max 0.858
_exptl_absorpt_correction_T_min 0.760
_exptl_absorpt_correction_type '\y scans (North et al., 1968)'
_exptl_crystal_colour colourless
_exptl_crystal_density_diffrn 1.171
_exptl_crystal_description irregular
_exptl_crystal_F_000 1264
_exptl_crystal_size_max 0.40
_exptl_crystal_size_mid 0.30
_exptl_crystal_size_min 0.20
_refine_diff_density_max 1.053
_refine_diff_density_min -1.062
_refine_ls_extinction_method none
_refine_ls_goodness_of_fit_all 1.211
_refine_ls_goodness_of_fit_obs 1.380
_refine_ls_hydrogen_treatment 'H atoms riding'
_refine_ls_matrix_type full
_refine_ls_number_parameters 583
_refine_ls_number_reflns 11803
_refine_ls_number_restraints 0
_refine_ls_restrained_S_all 1.552
_refine_ls_restrained_S_obs 1.380
_refine_ls_R_factor_all 0.148
_refine_ls_R_factor_obs 0.064
_refine_ls_shift/esd_max -0.001
_refine_ls_shift/esd_mean 0.000
_refine_ls_structure_factor_coef Fsqd
_refine_ls_weighting_details 'w = 1/[\s^2^(Fo^2^)+(0.0110P)^2^] where P = (Fo^2^+2Fc^2^)/3'
_refine_ls_weighting_scheme calc
_refine_ls_wR_factor_all 0.125
_refine_ls_wR_factor_obs 0.082
_reflns_number_observed 6539
_reflns_number_total 11877
_reflns_observed_criterion I>2\s(I)
_cod_data_source_file qb0054.cif
_cod_data_source_block wolf1
_cod_depositor_comments
;
The following automatic conversions were performed:
'_symmetry_cell_setting' value 'Triclinic' changed to 'triclinic'
according to '/home/saulius/struct/CIF-dictionaries/cif_core.dic'
dictionary named 'cif_core.dic' version 2.4.1 from
2010-06-29.

'_geom_bond_publ_flag' value 'Y' changed to 'y' according to
'/home/saulius/struct/CIF-dictionaries/cif_core.dic' dictionary named
'cif_core.dic' version 2.4.1 from 2010-06-29 (10
times).

'_geom_bond_publ_flag' value 'N' changed to 'n' according to
'/home/saulius/struct/CIF-dictionaries/cif_core.dic' dictionary named
'cif_core.dic' version 2.4.1 from 2010-06-29 (58 times).

Automatic conversion script
Id: cif_fix_enum 1527 2010-12-29 10:47:43Z saulius 

The following automatic conversions were performed:

'_symmetry_cell_setting' value 'Triclinic' changed to 'triclinic'
according to /home/saulius/struct/CIF-dictionaries/cif_core.dic
dictionary named 'cif_core.dic' version 2.4.1 from
2010-06-29.

'_geom_bond_publ_flag' value 'Y' changed to 'y'
according to /home/saulius/struct/CIF-dictionaries/cif_core.dic
dictionary named 'cif_core.dic' version 2.4.1 from 2010-06-29 (10
times).

'_geom_bond_publ_flag' value 'N' changed to 'n' according to
/home/saulius/struct/CIF-dictionaries/cif_core.dic dictionary named
'cif_core.dic' version 2.4.1 from 2010-06-29 (58
times).

'_geom_angle_publ_flag' value 'N' changed to 'n' according
to /home/saulius/struct/CIF-dictionaries/cif_core.dic dictionary
named 'cif_core.dic' version 2.4.1 from 2010-06-29 (130 times).

Automatic conversion script
Id: cif_fix_values 1715 2011-07-08 13:25:40Z adriana 

The following automatic conversions were performed:

'_refine_ls_weighting_scheme' value 'calc w =
1/[\s^2^(Fo^2^)+(0.0110P)^2^] where P = (Fo^2^+2Fc^2^)/3' was changed
to 'calc'. New tag '_refine_ls_weighting_details' was created. The
value of the new tag was set to 'w = 1/[\s^2^(Fo^2^)+(0.0110P)^2^]
where P = (Fo^2^+2Fc^2^)/3'.

Automatic conversion script
Id: cif_fix_values 3143 2015-03-26 13:38:13Z robertas 
;
_cod_original_sg_symbol_H-M 'P-1  '
_cod_database_code 2008015

loop_
_symmetry_equiv_pos_as_xyz
'x, y, z'
'-x, -y, -z'

loop_
_atom_site_aniso_label
_atom_site_aniso_U_11
_atom_site_aniso_U_22
_atom_site_aniso_U_33
_atom_site_aniso_U_12
_atom_site_aniso_U_13
_atom_site_aniso_U_23
Ag1 0.0409(3) 0.0465(3) 0.0445(3) 0.0022(3) 0.0088(3) 0.0281(3)
Si1 0.0311(10) 0.0402(10) 0.0266(10) 0.0038(8) 0.0062(8) 0.0018(8)
Si2 0.0364(10) 0.0308(9) 0.0353(10) 0.0133(8) 0.0126(9) 0.0126(8)
Si3 0.0343(10) 0.0342(9) 0.0238(9) 0.0104(8) 0.0037(8) 0.0096(8)
P1 0.0363(10) 0.0412(10) 0.0332(10) 0.0027(8) 0.0032(8) 0.0188(8)
C1 0.019(3) 0.025(3) 0.034(4) 0.004(3) 0.007(3) 0.003(3)
C2 0.024(3) 0.044(4) 0.032(4) 0.012(3) 0.006(3) 0.017(3)
C3 0.028(3) 0.026(3) 0.023(3) 0.007(3) 0.011(3) 0.009(3)
C4 0.019(3) 0.027(3) 0.024(3) 0.004(3) 0.005(3) 0.011(3)
C5 0.029(4) 0.028(3) 0.029(3) 0.010(3) 0.010(3) 0.010(3)
C6 0.043(5) 0.146(7) 0.040(5) 0.024(5) -0.002(4) -0.014(5)
C7 0.056(4) 0.047(4) 0.030(4) 0.008(3) 0.005(3) 0.008(3)
C8 0.085(5) 0.037(4) 0.052(5) 0.008(4) 0.027(4) 0.010(3)
C9 0.058(4) 0.046(4) 0.049(4) 0.017(3) 0.024(4) 0.018(3)
C10 0.059(4) 0.040(4) 0.053(4) 0.022(3) 0.019(4) 0.022(3)
C11 0.046(4) 0.058(4) 0.064(5) 0.030(4) 0.010(4) 0.020(4)
C12 0.042(4) 0.077(5) 0.033(4) 0.023(4) -0.003(3) 0.015(4)
C13 0.056(4) 0.063(4) 0.032(4) 0.014(4) 0.007(3) 0.023(3)
C14 0.060(5) 0.044(4) 0.034(4) 0.012(3) -0.006(3) 0.003(3)
C15 0.044(4) 0.044(4) 0.036(4) 0.003(3) 0.006(3) 0.015(3)
C16 0.034(4) 0.041(4) 0.041(4) 0.017(3) 0.011(3) 0.014(3)
C17 0.042(4) 0.051(4) 0.043(4) 0.019(3) 0.004(3) 0.015(3)
C18 0.060(5) 0.084(5) 0.057(5) 0.023(4) -0.002(4) 0.025(4)
C19 0.042(4) 0.041(4) 0.037(4) 0.001(3) 0.005(3) 0.018(3)
C20 0.042(4) 0.047(4) 0.037(4) 0.007(3) 0.011(3) 0.015(3)
C21 0.054(5) 0.060(5) 0.051(5) 0.002(4) 0.015(4) 0.014(4)
C22 0.078(6) 0.068(5) 0.073(6) 0.022(5) 0.031(5) 0.016(4)
C23 0.046(4) 0.041(4) 0.051(4) 0.003(3) -0.001(4) 0.022(3)
C24 0.049(4) 0.048(4) 0.049(4) 0.014(4) 0.006(4) 0.019(3)
C25 0.059(5) 0.060(5) 0.068(5) 0.014(4) 0.003(4) 0.031(4)
C26 0.051(5) 0.085(6) 0.103(7) 0.025(5) -0.005(5) 0.031(5)
Ag1' 0.0603(4) 0.0279(3) 0.0912(5) 0.0011(3) 0.0116(3) 0.0134(3)
Si1' 0.0358(10) 0.0315(9) 0.0266(10) 0.0139(8) 0.0081(8) 0.0120(8)
Si2' 0.0413(11) 0.0673(13) 0.0350(11) 0.0132(10) 0.0062(9) 0.0277(10)
Si3' 0.0349(10) 0.0342(10) 0.0397(11) 0.0104(8) 0.0136(9) 0.0185(9)
P1' 0.0343(10) 0.0261(8) 0.0418(10) 0.0083(7) 0.0052(8) 0.0115(8)
C1' 0.032(4) 0.030(3) 0.030(4) 0.015(3) 0.009(3) 0.012(3)
C2' 0.027(3) 0.029(3) 0.038(4) 0.013(3) 0.011(3) 0.011(3)
C3' 0.034(4) 0.031(3) 0.028(3) 0.009(3) 0.006(3) 0.013(3)
C4' 0.027(3) 0.029(3) 0.029(3) 0.006(3) 0.008(3) 0.015(3)
C5' 0.031(4) 0.027(3) 0.029(4) 0.002(3) -0.004(3) 0.012(3)
C6' 0.041(4) 0.046(4) 0.034(4) 0.017(3) 0.011(3) 0.011(3)
C7' 0.060(4) 0.039(4) 0.033(4) 0.016(3) 0.006(3) 0.016(3)
C8' 0.063(5) 0.044(4) 0.042(4) 0.024(3) 0.018(3) 0.024(3)
C9' 0.061(5) 0.093(5) 0.050(4) 0.035(4) 0.019(4) 0.047(4)
C10' 0.114(7) 0.088(6) 0.040(5) -0.012(5) -0.023(5) 0.015(4)
C11' 0.069(5) 0.172(8) 0.074(6) 0.072(6) 0.034(5) 0.075(6)
C12' 0.040(4) 0.053(4) 0.059(4) 0.008(3) 0.015(3) 0.034(4)
C13' 0.058(5) 0.045(4) 0.059(5) 0.016(4) 0.015(4) 0.018(4)
C14' 0.048(4) 0.048(4) 0.051(4) 0.019(3) 0.022(3) 0.026(3)
C15' 0.038(4) 0.034(3) 0.044(4) 0.009(3) 0.013(3) 0.021(3)
C16' 0.036(4) 0.038(4) 0.049(4) 0.014(3) 0.008(3) 0.019(3)
C17' 0.039(4) 0.046(4) 0.051(4) 0.015(3) 0.004(3) 0.017(3)
C18' 0.044(4) 0.070(5) 0.089(6) 0.024(4) 0.002(4) 0.034(4)
C19' 0.044(4) 0.043(4) 0.039(4) 0.015(3) 0.005(3) 0.017(3)
C20' 0.045(4) 0.041(4) 0.033(4) 0.014(3) 0.009(3) 0.009(3)
C21' 0.070(6) 0.102(6) 0.057(5) 0.033(5) 0.020(5) 0.018(5)
C22' 0.091(6) 0.086(6) 0.067(6) 0.036(5) 0.037(5) 0.016(5)
C23' 0.039(4) 0.038(4) 0.045(4) 0.015(3) 0.004(3) 0.014(3)
C24' 0.046(4) 0.070(5) 0.039(4) 0.016(4) -0.001(4) 0.014(4)
C25' 0.058(5) 0.080(5) 0.049(5) 0.031(4) -0.006(4) 0.016(4)
C26' 0.060(5) 0.100(6) 0.059(5) 0.035(5) 0.006(4) 0.028(5)

loop_
_atom_site_label
_atom_site_fract_x
_atom_site_fract_y
_atom_site_fract_z
_atom_site_U_iso_or_equiv
_atom_site_thermal_displace_type
_atom_site_calc_flag
_atom_site_refinement_flags
_atom_site_occupancy
_atom_site_disorder_group
_atom_site_type_symbol
Ag1 0.06849(5) 0.33431(3) 0.24693(2) 0.0434(2) Uani d . 1 . Ag
Si1 -0.1688(2) 0.09109(10) 0.11307(8) 0.0375(4) Uani d . 1 . Si
Si2 -0.2531(2) 0.36110(10) 0.33795(8) 0.0334(4) Uani d . 1 . Si
Si3 0.0747(2) 0.29552(10) 0.38849(7) 0.0313(4) Uani d . 1 . Si
P1 0.1857(2) 0.43316(10) 0.20348(8) 0.0378(4) Uani d . 1 . P
C1 -0.1429(5) 0.1686(3) 0.1988(3) 0.0289(14) Uani d . 1 . C
C2 -0.2278(6) 0.2211(3) 0.2257(3) 0.0322(14) Uani d . 1 . C
H2A -0.3138(6) 0.2181(3) 0.2025(3) 0.039 Uiso calc R 1 . H
C3 -0.1693(5) 0.2793(3) 0.2919(2) 0.0259(13) Uani d . 1 . C
C4 -0.0412(5) 0.2613(3) 0.3090(2) 0.0239(13) Uani d . 1 . C
C5 -0.0291(6) 0.1931(3) 0.2501(2) 0.0287(14) Uani d . 1 . C
H5A 0.0458(6) 0.1682(3) 0.2463(2) 0.034 Uiso calc R 1 . H
C6 -0.3523(6) 0.0693(5) 0.0725(3) 0.092(3) Uani d . 1 . C
H6A -0.3597(16) 0.1211(11) 0.067(2) 0.138 Uiso calc R 1 . H
H6B -0.4221(7) 0.054(3) 0.1000(12) 0.138 Uiso calc R 1 . H
H6C -0.372(2) 0.022(2) 0.0291(11) 0.138 Uiso calc R 1 . H
C7 -0.0366(6) 0.1367(3) 0.0669(3) 0.048(2) Uani d . 1 . C
H7A -0.050(2) 0.1901(12) 0.0668(14) 0.073 Uiso calc R 1 . H
H7B -0.051(2) 0.0952(9) 0.0213(5) 0.073 Uiso calc R 1 . H
H7C 0.0605(6) 0.149(2) 0.0882(10) 0.073 Uiso calc R 1 . H
C8 -0.1439(7) -0.0109(3) 0.1108(3) 0.062(2) Uani d . 1 . C
H8A -0.059(2) 0.0021(3) 0.1420(14) 0.093 Uiso calc R 1 . H
H8B -0.132(4) -0.0447(12) 0.0661(5) 0.093 Uiso calc R 1 . H
H8C -0.2280(19) -0.0439(12) 0.1233(19) 0.093 Uiso calc R 1 . H
C9 -0.3063(6) 0.3517(4) 0.4162(3) 0.050(2) Uani d . 1 . C
H9A -0.2215(8) 0.359(2) 0.4453(7) 0.075 Uiso calc R 1 . H
H9B -0.376(3) 0.2948(9) 0.4062(3) 0.075 Uiso calc R 1 . H
H9C -0.350(3) 0.3963(14) 0.4384(9) 0.075 Uiso calc R 1 . H
C10 -0.1346(6) 0.4736(3) 0.3570(3) 0.047(2) Uani d . 1 . C
H10A -0.112(3) 0.4803(7) 0.3157(3) 0.071 Uiso calc R 1 . H
H10B -0.0457(16) 0.4848(8) 0.3851(14) 0.071 Uiso calc R 1 . H
H10C -0.1839(15) 0.5145(3) 0.3802(15) 0.071 Uiso calc R 1 . H
C11 -0.4190(6) 0.3453(4) 0.2846(3) 0.054(2) Uani d . 1 . C
H11A -0.3941(7) 0.353(2) 0.2439(8) 0.081 Uiso calc R 1 . H
H11B -0.466(2) 0.3876(15) 0.3083(7) 0.081 Uiso calc R 1 . H
H11C -0.4846(17) 0.2871(8) 0.2735(14) 0.081 Uiso calc R 1 . H
C12 0.2452(6) 0.2707(4) 0.3715(3) 0.052(2) Uani d . 1 . C
H12A 0.2886(19) 0.2967(19) 0.3413(13) 0.078 Uiso calc R 1 . H
H12B 0.2251(8) 0.2082(4) 0.3512(15) 0.078 Uiso calc R 1 . H
H12C 0.3113(15) 0.2941(19) 0.4130(3) 0.078 Uiso calc R 1 . H
C13 -0.0118(6) 0.2344(4) 0.4386(3) 0.050(2) Uani d . 1 . C
H13A -0.020(3) 0.1735(5) 0.4160(9) 0.075 Uiso calc R 1 . H
H13B -0.1072(16) 0.2401(18) 0.4438(14) 0.075 Uiso calc R 1 . H
H13C 0.047(2) 0.2575(15) 0.4821(7) 0.075 Uiso calc R 1 . H
C14 0.1223(6) 0.4121(3) 0.4411(3) 0.051(2) Uani d . 1 . C
H14A 0.171(3) 0.4460(3) 0.4167(7) 0.077 Uiso calc R 1 . H
H14B 0.186(3) 0.4251(5) 0.4814(8) 0.077 Uiso calc R 1 . H
H14C 0.0350(7) 0.4265(5) 0.4528(14) 0.077 Uiso calc R 1 . H
C15 0.3609(6) 0.5069(4) 0.2499(3) 0.044(2) Uani d . 1 . C
H15A 0.4362(6) 0.4842(4) 0.2289(3) 0.053 Uiso calc R 1 . H
H15B 0.3742(6) 0.5633(4) 0.2466(3) 0.053 Uiso calc R 1 . H
C16 0.3811(6) 0.5206(3) 0.3220(3) 0.037(2) Uani d . 1 . C
H16A 0.3042(6) 0.5416(3) 0.3429(3) 0.045 Uiso calc R 1 . H
H16B 0.3716(6) 0.4646(3) 0.3255(3) 0.045 Uiso calc R 1 . H
C17 0.5241(6) 0.5837(4) 0.3594(3) 0.045(2) Uani d . 1 . C
H17A 0.5315(6) 0.6404(4) 0.3577(3) 0.054 Uiso calc R 1 . H
H17B 0.6008(6) 0.5641(4) 0.3371(3) 0.054 Uiso calc R 1 . H
C18 0.5480(7) 0.5946(4) 0.4313(3) 0.068(2) Uani d . 1 . C
H18A 0.6438(17) 0.635(2) 0.4523(6) 0.102 Uiso calc R 1 . H
H18B 0.540(4) 0.5387(6) 0.4335(3) 0.102 Uiso calc R 1 . H
H18C 0.476(3) 0.618(2) 0.4544(6) 0.102 Uiso calc R 1 . H
C19 0.2234(6) 0.3844(3) 0.1202(3) 0.042(2) Uani d . 1 . C
H19A 0.1318(6) 0.3527(3) 0.0896(3) 0.050 Uiso calc R 1 . H
H19B 0.2773(6) 0.4305(3) 0.1063(3) 0.050 Uiso calc R 1 . H
C20 0.3088(6) 0.3233(4) 0.1150(3) 0.044(2) Uani d . 1 . C
H20A 0.4024(6) 0.3562(4) 0.1439(3) 0.052 Uiso calc R 1 . H
H20B 0.2576(6) 0.2799(4) 0.1321(3) 0.052 Uiso calc R 1 . H
C21 0.3353(7) 0.2768(4) 0.0460(3) 0.060(2) Uani d . 1 . C
H21A 0.3871(7) 0.3197(4) 0.0286(3) 0.072 Uiso calc R 1 . H
H21B 0.2422(7) 0.2431(4) 0.0169(3) 0.072 Uiso calc R 1 . H
C22 0.4218(7) 0.2166(4) 0.0440(3) 0.076(2) Uani d . 1 . C
H22A 0.429(4) 0.185(2) -0.0019(4) 0.114 Uiso calc R 1 . H
H22B 0.374(3) 0.1763(18) 0.0638(19) 0.114 Uiso calc R 1 . H
H22C 0.5179(16) 0.2503(5) 0.0689(17) 0.114 Uiso calc R 1 . H
C23 0.0849(6) 0.5037(3) 0.1992(3) 0.048(2) Uani d . 1 . C
H23A 0.0774(6) 0.5398(3) 0.2447(3) 0.057 Uiso calc R 1 . H
H23B 0.1383(6) 0.5426(3) 0.1788(3) 0.057 Uiso calc R 1 . H
C24 -0.0643(6) 0.4566(4) 0.1601(3) 0.049(2) Uani d . 1 . C
H24A -0.1093(6) 0.4083(4) 0.1735(3) 0.058 Uiso calc R 1 . H
H24B -0.0563(6) 0.4317(4) 0.1127(3) 0.058 Uiso calc R 1 . H
C25 -0.1625(7) 0.5120(4) 0.1686(3) 0.062(2) Uani d . 1 . C
H25A -0.1834(7) 0.5292(4) 0.2145(3) 0.074 Uiso calc R 1 . H
H25B -0.1115(7) 0.5651(4) 0.1621(3) 0.074 Uiso calc R 1 . H
C26 -0.2998(7) 0.4685(4) 0.1224(4) 0.081(2) Uani d . 1 . C
H26A -0.360(2) 0.5064(12) 0.1324(15) 0.121 Uiso calc R 1 . H
H26B -0.350(2) 0.4148(15) 0.1274(16) 0.121 Uiso calc R 1 . H
H26C -0.2807(7) 0.456(3) 0.0769(4) 0.121 Uiso calc R 1 . H
Ag1' -0.37219(6) 0.11801(3) 0.71016(3) 0.0654(2) Uani d . 1 . Ag
Si1' -0.1319(2) 0.24686(9) 0.62597(7) 0.0303(4) Uani d . 1 . Si
Si2' -0.1335(2) 0.26799(12) 0.89333(8) 0.0464(5) Uani d . 1 . Si
Si3' -0.5011(2) 0.28463(10) 0.83023(8) 0.0349(4) Uani d . 1 . Si
P1' -0.5024(2) -0.02637(9) 0.67746(8) 0.0348(4) Uani d . 1 . P
C1' -0.2027(6) 0.2516(3) 0.7032(3) 0.0290(14) Uani d . 1 . C
C2' -0.1326(6) 0.2486(3) 0.7593(3) 0.0309(14) Uani d . 1 . C
H2'A -0.0416(6) 0.2401(3) 0.7611(3) 0.037 Uiso calc R 1 . H
C3' -0.2121(6) 0.2596(3) 0.8123(3) 0.0307(14) Uani d . 1 . C
C4' -0.3429(5) 0.2702(3) 0.7893(3) 0.0273(13) Uani d . 1 . C
C5' -0.3339(6) 0.2651(3) 0.7230(3) 0.0301(14) Uani d . 1 . C
H5'A -0.4056(6) 0.2699(3) 0.6957(3) 0.036 Uiso calc R 1 . H
C6' 0.0673(5) 0.2904(3) 0.6441(3) 0.041(2) Uani d . 1 . C
H6'A 0.1055(6) 0.2909(19) 0.6036(4) 0.061 Uiso calc R 1 . H
H6'B 0.1047(6) 0.2540(12) 0.6606(14) 0.061 Uiso calc R 1 . H
H6'C 0.0965(5) 0.3492(8) 0.6776(11) 0.061 Uiso calc R 1 . H
C7' -0.1826(6) 0.1350(3) 0.5631(3) 0.043(2) Uani d . 1 . C
H7'A -0.2871(6) 0.1102(8) 0.5539(12) 0.065 Uiso calc R 1 . H
H7'B -0.142(3) 0.1002(6) 0.5800(7) 0.065 Uiso calc R 1 . H
H7'C -0.146(3) 0.1357(4) 0.5224(6) 0.065 Uiso calc R 1 . H
C8' -0.2031(6) 0.3127(3) 0.5908(3) 0.046(2) Uani d . 1 . C
H8'A -0.3075(7) 0.2959(15) 0.5882(15) 0.068 Uiso calc R 1 . H
H8'B -0.178(3) 0.3030(16) 0.5464(7) 0.068 Uiso calc R 1 . H
H8'C -0.161(3) 0.3738(4) 0.6193(9) 0.068 Uiso calc R 1 . H
C9' -0.2613(6) 0.2211(4) 0.9405(3) 0.059(2) Uani d . 1 . C
H9'A -0.315(3) 0.1613(9) 0.9126(7) 0.089 Uiso calc R 1 . H
H9'B -0.328(3) 0.2544(15) 0.9538(16) 0.089 Uiso calc R 1 . H
H9'C -0.2082(7) 0.223(2) 0.9799(10) 0.089 Uiso calc R 1 . H
C10' -0.0420(8) 0.3834(4) 0.9485(3) 0.094(3) Uani d . 1 . C
H10D 0.039(3) 0.4076(10) 0.9295(13) 0.142 Uiso calc R 1 . H
H10E -0.008(5) 0.3870(5) 0.9923(8) 0.142 Uiso calc R 1 . H
H10F -0.1097(17) 0.4161(8) 0.953(2) 0.142 Uiso calc R 1 . H
C11' 0.0047(7) 0.2115(5) 0.8790(3) 0.088(3) Uani d . 1 . C
H11D -0.0365(16) 0.1539(12) 0.8443(17) 0.133 Uiso calc R 1 . H
H11E 0.036(4) 0.207(3) 0.9199(7) 0.133 Uiso calc R 1 . H
H11F 0.087(2) 0.2443(16) 0.865(2) 0.133 Uiso calc R 1 . H
C12' -0.6336(6) 0.2955(4) 0.7740(3) 0.048(2) Uani d . 1 . C
H12D -0.5923(14) 0.3483(12) 0.7661(13) 0.072 Uiso calc R 1 . H
H12E -0.7200(15) 0.298(2) 0.7942(8) 0.072 Uiso calc R 1 . H
H12F -0.658(3) 0.2458(11) 0.7318(6) 0.072 Uiso calc R 1 . H
C13' -0.4498(6) 0.3820(3) 0.9090(3) 0.054(2) Uani d . 1 . C
H13D -0.387(3) 0.3745(10) 0.9406(7) 0.081 Uiso calc R 1 . H
H13E -0.5362(7) 0.3899(13) 0.9277(9) 0.081 Uiso calc R 1 . H
H13F -0.400(3) 0.4328(5) 0.9002(4) 0.081 Uiso calc R 1 . H
C14' -0.5984(6) 0.1893(3) 0.8485(3) 0.045(2) Uani d . 1 . C
H14D -0.5306(9) 0.1747(13) 0.8727(14) 0.068 Uiso calc R 1 . H
H14E -0.644(3) 0.1403(7) 0.8069(3) 0.068 Uiso calc R 1 . H
H14F -0.672(2) 0.2030(8) 0.8754(14) 0.068 Uiso calc R 1 . H
C15' -0.6826(6) -0.0422(3) 0.6986(3) 0.037(2) Uani d . 1 . C
H15C -0.7346(6) -0.1047(3) 0.6813(3) 0.045 Uiso calc R 1 . H
H15D -0.6759(6) -0.0199(3) 0.7473(3) 0.045 Uiso calc R 1 . H
C16' -0.7687(6) 0.0015(3) 0.6718(3) 0.040(2) Uani d . 1 . C
H16C -0.7900(6) -0.0278(3) 0.6230(3) 0.048 Uiso calc R 1 . H
H16D -0.7096(6) 0.0618(3) 0.6826(3) 0.048 Uiso calc R 1 . H
C17' -0.9085(6) 0.0011(4) 0.6989(3) 0.045(2) Uani d . 1 . C
H17C -0.9663(6) -0.0591(4) 0.6893(3) 0.055 Uiso calc R 1 . H
H17D -0.8871(6) 0.0321(4) 0.7475(3) 0.055 Uiso calc R 1 . H
C18' -0.9956(6) 0.0423(4) 0.6702(3) 0.066(2) Uani d . 1 . C
H18D -1.083(2) 0.041(2) 0.6903(14) 0.099 Uiso calc R 1 . H
H18E -1.021(4) 0.0102(16) 0.6223(4) 0.099 Uiso calc R 1 . H
H18F -0.9390(17) 0.1019(9) 0.6793(17) 0.099 Uiso calc R 1 . H
C19' -0.5281(6) -0.0895(3) 0.5891(3) 0.041(2) Uani d . 1 . C
H19C -0.5887(6) -0.1490(3) 0.5801(3) 0.050 Uiso calc R 1 . H
H19D -0.5803(6) -0.0650(3) 0.5655(3) 0.050 Uiso calc R 1 . H
C20' -0.3893(6) -0.0926(4) 0.5614(3) 0.041(2) Uani d . 1 . C
H20C -0.3218(6) -0.0333(4) 0.5777(3) 0.049 Uiso calc R 1 . H
H20D -0.3461(6) -0.1265(4) 0.5791(3) 0.049 Uiso calc R 1 . H
C21' -0.4045(8) -0.1302(5) 0.4881(3) 0.078(2) Uani d . 1 . C
H21C -0.4484(8) -0.0966(5) 0.4703(3) 0.094 Uiso calc R 1 . H
H21D -0.4713(8) -0.1897(5) 0.4718(3) 0.094 Uiso calc R 1 . H
C22' -0.2672(8) -0.1326(4) 0.4609(3) 0.083(2) Uani d . 1 . C
H22D -0.2872(10) -0.158(3) 0.4125(3) 0.124 Uiso calc R 1 . H
H22E -0.224(3) -0.167(2) 0.4769(18) 0.124 Uiso calc R 1 . H
H22F -0.2009(19) -0.0739(5) 0.4756(18) 0.124 Uiso calc R 1 . H
C23' -0.4271(6) -0.0841(3) 0.7165(3) 0.041(2) Uani d . 1 . C
H23C -0.4997(6) -0.1401(3) 0.7084(3) 0.049 Uiso calc R 1 . H
H23D -0.3442(6) -0.0962(3) 0.6954(3) 0.049 Uiso calc R 1 . H
C24' -0.3788(7) -0.0363(4) 0.7901(3) 0.054(2) Uani d . 1 . C
H24C -0.3142(7) 0.0220(4) 0.7982(3) 0.065 Uiso calc R 1 . H
H24D -0.4638(7) -0.0295(4) 0.8114(3) 0.065 Uiso calc R 1 . H
C25' -0.3029(7) -0.0782(4) 0.8230(3) 0.064(2) Uani d . 1 . C
H25C -0.2218(7) -0.0893(4) 0.7999(3) 0.076 Uiso calc R 1 . H
H25D -0.3697(7) -0.1343(4) 0.8189(3) 0.076 Uiso calc R 1 . H
C26' -0.2472(7) -0.0233(4) 0.8952(3) 0.072(2) Uani d . 1 . C
H26D -0.204(4) -0.0546(11) 0.9151(6) 0.107 Uiso calc R 1 . H
H26E -0.3265(10) -0.010(2) 0.9179(5) 0.107 Uiso calc R 1 . H
H26F -0.175(3) 0.0304(12) 0.8993(3) 0.107 Uiso calc R 1 . H

loop_
_atom_type_symbol
_atom_type_description
_atom_type_scat_dispersion_real
_atom_type_scat_dispersion_imag
_atom_type_scat_source
C C 0.0033 0.0016 'International Tables Vol C Tables 4.2.6.8 and 6.1.1.4'
H H 0.0000 0.0000 'International Tables Vol C Tables 4.2.6.8 and 6.1.1.4'
Si Si 0.0817 0.0704 'International Tables Vol C Tables 4.2.6.8 and 6.1.1.4'
P P 0.1023 0.0942 'International Tables Vol C Tables 4.2.6.8 and 6.1.1.4'
Ag Ag -0.8971 1.1015 'International Tables Vol C Tables 4.2.6.8 and 6.1.1.4'

loop_
_geom_angle_atom_site_label_1
_geom_angle_atom_site_label_2
_geom_angle_atom_site_label_3
_geom_angle
_geom_angle_publ_flag
C4 Ag1 P1 168.25(13) n
C4 Ag1 C5 35.7(2) n
P1 Ag1 C5 155.87(13) n
C4 Ag1 C3 33.2(2) n
P1 Ag1 C3 143.62(12) n
C5 Ag1 C3 53.8(2) n
C1 Si1 C8 110.7(3) n
C1 Si1 C6 109.0(3) n
C8 Si1 C6 109.8(3) n
C1 Si1 C7 110.0(2) n
C8 Si1 C7 108.4(3) n
C6 Si1 C7 108.9(3) n
C3 Si2 C9 113.0(2) n
C3 Si2 C11 108.3(3) n
C9 Si2 C11 107.4(3) n
C3 Si2 C10 112.2(2) n
C9 Si2 C10 109.0(3) n
C11 Si2 C10 106.6(3) n
C4 Si3 C14 114.6(3) n
C4 Si3 C12 108.9(2) n
C14 Si3 C12 107.6(3) n
C4 Si3 C13 110.9(2) n
C14 Si3 C13 107.4(3) n
C12 Si3 C13 107.1(3) n
C23 P1 C19 105.9(3) n
C23 P1 C15 104.1(3) n
C19 P1 C15 103.5(3) n
C23 P1 Ag1 112.6(2) n
C19 P1 Ag1 114.1(2) n
C15 P1 Ag1 115.6(2) n
C2 C1 C5 105.1(5) n
C2 C1 Si1 126.7(4) n
C5 C1 Si1 128.0(4) n
C1 C2 C3 111.8(5) n
C2 C3 C4 106.6(4) n
C2 C3 Si2 121.2(4) n
C4 C3 Si2 132.2(4) n
C2 C3 Ag1 87.4(3) n
C4 C3 Ag1 60.0(2) n
Si2 C3 Ag1 117.0(2) n
C5 C4 C3 105.1(4) n
C5 C4 Si3 121.5(4) n
C3 C4 Si3 132.5(4) n
C5 C4 Ag1 77.0(3) n
C3 C4 Ag1 86.8(3) n
Si3 C4 Ag1 110.5(2) n
C1 C5 C4 111.3(5) n
C1 C5 Ag1 92.5(3) n
C4 C5 Ag1 67.4(3) n
C16 C15 P1 114.4(4) n
C17 C16 C15 113.2(5) n
C16 C17 C18 113.5(5) n
C20 C19 P1 112.8(4) n
C21 C20 C19 115.0(5) n
C20 C21 C22 112.6(6) n
C24 C23 P1 113.8(4) n
C23 C24 C25 114.8(5) n
C26 C25 C24 113.9(6) n
P1' Ag1' C5' 155.42(14) n
P1' Ag1' C1' 158.08(13) n
C5' Ag1' C1' 33.6(2) n
P1' Ag1' C4' 145.63(12) n
C5' Ag1' C4' 33.6(2) n
C1' Ag1' C4' 55.7(2) n
P1' Ag1' C2' 152.15(13) n
C5' Ag1' C2' 52.4(2) n
C1' Ag1' C2' 31.61(15) n
C4' Ag1' C2' 52.4(2) n
P1' Ag1' C3' 144.60(12) n
C5' Ag1' C3' 53.4(2) n
C1' Ag1' C3' 53.6(2) n
C4' Ag1' C3' 32.03(15) n
C2' Ag1' C3' 30.75(14) n
C1' Si1' C7' 112.2(2) n
C1' Si1' C8' 109.4(3) n
C7' Si1' C8' 108.5(3) n
C1' Si1' C6' 109.1(3) n
C7' Si1' C6' 108.1(3) n
C8' Si1' C6' 109.7(3) n
C3' Si2' C9' 115.8(3) n
C3' Si2' C11' 108.1(3) n
C9' Si2' C11' 107.6(3) n
C3' Si2' C10' 110.6(3) n
C9' Si2' C10' 106.7(3) n
C11' Si2' C10' 107.8(4) n
C12' Si3' C4' 109.8(2) n
C12' Si3' C14' 105.3(3) n
C4' Si3' C14' 112.5(2) n
C12' Si3' C13' 108.9(3) n
C4' Si3' C13' 111.7(3) n
C14' Si3' C13' 108.4(3) n
C23' P1' C19' 105.3(3) n
C23' P1' C15' 103.7(3) n
C19' P1' C15' 104.8(3) n
C23' P1' Ag1' 114.4(2) n
C19' P1' Ag1' 115.1(2) n
C15' P1' Ag1' 112.5(2) n
C2' C1' C5' 103.7(5) n
C2' C1' Si1' 126.8(4) n
C5' C1' Si1' 129.3(4) n
C2' C1' Ag1' 78.7(3) n
C5' C1' Ag1' 68.6(3) n
Si1' C1' Ag1' 120.3(2) n
C1' C2' C3' 112.9(5) n
C1' C2' Ag1' 69.7(3) n
C3' C2' Ag1' 76.3(3) n
C2' C3' C4' 106.0(5) n
C2' C3' Si2' 120.2(4) n
C4' C3' Si2' 133.5(4) n
C2' C3' Ag1' 72.9(3) n
C4' C3' Ag1' 68.1(3) n
Si2' C3' Ag1' 128.4(2) n
C5' C4' C3' 106.2(4) n
C5' C4' Si3' 122.7(4) n
C3' C4' Si3' 131.1(4) n
C5' C4' Ag1' 68.4(3) n
C3' C4' Ag1' 79.8(3) n
Si3' C4' Ag1' 115.1(2) n
C1' C5' C4' 111.2(5) n
C1' C5' Ag1' 77.8(3) n
C4' C5' Ag1' 78.0(3) n
C16' C15' P1' 113.9(4) n
C15' C16' C17' 113.7(5) n
C18' C17' C16' 113.3(5) n
C20' C19' P1' 114.0(4) n
C21' C20' C19' 115.1(5) n
C20' C21' C22' 115.0(6) n
C24' C23' P1' 114.0(4) n
C25' C24' C23' 115.5(5) n
C24' C25' C26' 112.4(6) n

loop_
_geom_bond_atom_site_label_1
_geom_bond_atom_site_label_2
_geom_bond_site_symmetry_2
_geom_bond_distance
_geom_bond_publ_flag
Ag1 C4 . 2.293(5) y
Ag1 P1 . 2.325(2) y
Ag1 C5 . 2.421(5) y
Ag1 C3 . 2.644(5) y
Si1 C1 . 1.841(5) n
Si1 C8 . 1.856(6) n
Si1 C6 . 1.858(6) n
Si1 C7 . 1.862(5) n
Si2 C3 . 1.855(5) n
Si2 C9 . 1.865(5) n
Si2 C11 . 1.868(6) n
Si2 C10 . 1.875(5) n
Si3 C4 . 1.849(5) n
Si3 C14 . 1.860(5) n
Si3 C12 . 1.868(6) n
Si3 C13 . 1.869(5) n
P1 C23 . 1.814(6) n
P1 C19 . 1.821(5) n
P1 C15 . 1.833(6) n
C1 C2 . 1.404(7) n
C1 C5 . 1.411(7) n
C2 C3 . 1.424(7) n
C3 C4 . 1.450(7) n
C4 C5 . 1.449(6) n
C15 C16 . 1.510(7) n
C16 C17 . 1.507(7) n
C17 C18 . 1.522(7) n
C19 C20 . 1.515(7) n
C20 C21 . 1.513(7) n
C21 C22 . 1.520(8) n
C23 C24 . 1.514(7) n
C24 C25 . 1.523(8) n
C25 C26 . 1.484(8) n
Ag1' P1' . 2.320(2) y
Ag1' C5' . 2.408(5) y
Ag1' C1' . 2.529(5) y
Ag1' C4' . 2.535(5) y
Ag1' C2' . 2.644(5) y
Ag1' C3' . 2.688(6) y
Si1' C1' . 1.840(5) n
Si1' C7' . 1.859(5) n
Si1' C8' . 1.864(5) n
Si1' C6' . 1.864(5) n
Si2' C3' . 1.851(6) n
Si2' C9' . 1.862(6) n
Si2' C11' . 1.869(6) n
Si2' C10' . 1.875(6) n
Si3' C12' . 1.858(6) n
Si3' C4' . 1.861(5) n
Si3' C14' . 1.868(5) n
Si3' C13' . 1.869(6) n
P1' C23' . 1.818(5) n
P1' C19' . 1.821(5) n
P1' C15' . 1.823(5) n
C1' C2' . 1.413(7) n
C1' C5' . 1.433(7) n
C2' C3' . 1.415(7) n
C3' C4' . 1.449(7) n
C4' C5' . 1.434(7) n
C15' C16' . 1.517(7) n
C16' C17' . 1.520(7) n
C17' C18' . 1.512(7) n
C19' C20' . 1.524(7) n
C20' C21' . 1.487(7) n
C21' C22' . 1.504(8) n
C23' C24' . 1.511(7) n
C24' C25' . 1.504(8) n
C25' C26' . 1.510(8) n
